data_4345294
loop_
_publ_author_name
'Roy, Bijan'
'Saha, Rupak'
'Ghosh, Aloke Kumar'
'Patil, Yogesh'
'Mukherjee, Partha Sarathi'

_publ_section_title
;
 Versatility of Two Diimidazole Building Blocks in Coordination-Driven
 Self-Assembly.
;
_journal_issue 6
_journal_name_full 'Inorganic chemistry'
_journal_page_first 3579
_journal_page_last 3588
_journal_paper_doi 10.1021/acs.inorgchem.7b00037
_journal_volume 56
_journal_year 2017
_chemical_formula_moiety 'C54 H78 N18 Pd3, 6(PF6), 6(C2H3N), 2(H2O)'
_chemical_formula_sum 'C66 H100 F36 N24 O2 P6 Pd3'
_chemical_formula_weight 2450.72
_space_group_IT_number 14
_symmetry_cell_setting monoclinic
_symmetry_Int_Tables_number 14
_symmetry_space_group_name_Hall '-P 2ybc'
_symmetry_space_group_name_H-M 'P 1 21/c 1'
_atom_sites_solution_hydrogens geom
_atom_sites_solution_primary direct
_atom_sites_solution_secondary difmap
_audit_creation_method SHELXL-97
_cell_angle_alpha 90.00
_cell_angle_beta 94.802(3)
_cell_angle_gamma 90.00
_cell_formula_units_Z 4
_cell_length_a 10.2315(10)
_cell_length_b 25.684(3)
_cell_length_c 38.714(4)
_cell_measurement_reflns_used 2108
_cell_measurement_temperature 100(2)
_cell_measurement_theta_max 18.2
_cell_measurement_theta_min 2.1
_cell_volume 10137.8(19)
_computing_cell_refinement 'bruker saint'
_computing_data_collection 'Bruker kappa apexII ccd'
_computing_data_reduction 'bruker saint'
_computing_molecular_graphics ortep-III
_computing_publication_material 'WinGX v1.80.05'
_computing_structure_refinement 'SHELXL-97 (Sheldrick, 2008)'
_computing_structure_solution shelxs-97
_diffrn_ambient_temperature 100(2)
_diffrn_detector_area_resol_mean 0.3
_diffrn_measured_fraction_theta_full 0.998
_diffrn_measured_fraction_theta_max 0.998
_diffrn_measurement_device_type 'Bruker kappa apexII ccd'
_diffrn_measurement_method 'phi and omega scans'
_diffrn_radiation_monochromator graphite
_diffrn_radiation_source 'fine-focus sealed tube'
_diffrn_radiation_type MoK\a
_diffrn_radiation_wavelength 0.71073
_diffrn_reflns_av_R_equivalents 0.0681
_diffrn_reflns_av_sigmaI/netI 0.0439
_diffrn_reflns_limit_h_max 12
_diffrn_reflns_limit_h_min -12
_diffrn_reflns_limit_k_max 31
_diffrn_reflns_limit_k_min -31
_diffrn_reflns_limit_l_max 47
_diffrn_reflns_limit_l_min -47
_diffrn_reflns_number 188321
_diffrn_reflns_theta_full 26.00
_diffrn_reflns_theta_max 26.00
_diffrn_reflns_theta_min 3.08
_exptl_absorpt_coefficient_mu 0.740
_exptl_absorpt_correction_T_max 0.9570
_exptl_absorpt_correction_T_min 0.8971
_exptl_absorpt_correction_type empirical
_exptl_absorpt_process_details sadabs
_exptl_crystal_colour colorless
_exptl_crystal_density_diffrn 1.606
_exptl_crystal_density_method 'not measured'
_exptl_crystal_description rectangular
_exptl_crystal_F_000 4928
_exptl_crystal_size_max 0.15
_exptl_crystal_size_mid 0.11
_exptl_crystal_size_min 0.06
_refine_diff_density_max 2.317
_refine_diff_density_min -1.593
_refine_diff_density_rms 0.143
_refine_ls_extinction_method none
_refine_ls_goodness_of_fit_ref 1.153
_refine_ls_hydrogen_treatment constr
_refine_ls_matrix_type fullcycle
_refine_ls_number_parameters 1314
_refine_ls_number_reflns 19915
_refine_ls_number_restraints 6
_refine_ls_restrained_S_all 1.153
_refine_ls_R_factor_all 0.1151
_refine_ls_R_factor_gt 0.0828
_refine_ls_shift/su_max 0.065
_refine_ls_shift/su_mean 0.017
_refine_ls_structure_factor_coef Fsqd
_refine_ls_weighting_details 'calc w=1/[\s^2^(Fo^2^)+(0.0710P)^2^+68.0943P] where P=(Fo^2^+2Fc^2^)/3'
_refine_ls_weighting_scheme calc
_refine_ls_wR_factor_gt 0.1893
_refine_ls_wR_factor_ref 0.2106
_reflns_number_gt 14702
_reflns_number_total 19915
_reflns_threshold_expression >2\s(I)
_cod_data_source_file ic7b00037_si_003.cif
_cod_data_source_block 1PF6
_cod_depositor_comments 'Adding full bibliography for 4345294--4345296.cif.'
_cod_original_cell_volume 10137.6(17)
_cod_original_sg_symbol_H-M 'P 21/c'
_cod_database_code 4345294
_publcif_funding_html
;
;

loop_
_symmetry_equiv_pos_as_xyz
'x, y, z'
'-x, y+1/2, -z+1/2'
'-x, -y, -z'
'x, -y-1/2, z-1/2'

loop_
_atom_site_label
_atom_site_type_symbol
_atom_site_fract_x
_atom_site_fract_y
_atom_site_fract_z
_atom_site_U_iso_or_equiv
_atom_site_adp_type
_atom_site_occupancy
_atom_site_symmetry_multiplicity
_atom_site_calc_flag
_atom_site_refinement_flags
_atom_site_disorder_assembly
_atom_site_disorder_group
C1 C 0.0085(11) 0.4496(4) 0.4005(3) 0.075(3) Uani 1 1 d . . .
H1A H -0.0347 0.4827 0.4010 0.112 Uiso 1 1 calc R . .
H1B H -0.0526 0.4224 0.4048 0.112 Uiso 1 1 calc R . .
H1C H 0.0411 0.4444 0.3783 0.112 Uiso 1 1 calc R . .
C2 C 0.2116(11) 0.4892(3) 0.4199(3) 0.068(3) Uani 1 1 d . . .
H2A H 0.1684 0.5223 0.4198 0.103 Uiso 1 1 calc R . .
H2B H 0.2422 0.4829 0.3975 0.103 Uiso 1 1 calc R . .
H2C H 0.2847 0.4891 0.4371 0.103 Uiso 1 1 calc R . .
C3 C 0.0647(14) 0.4570(4) 0.4614(3) 0.084(4) Uani 1 1 d . . .
H3A H 0.0515 0.4941 0.4646 0.101 Uiso 1 1 calc R . .
H3B H -0.0200 0.4400 0.4613 0.101 Uiso 1 1 calc R . .
C4 C 0.1508(12) 0.4371(4) 0.4899(2) 0.061(3) Uani 1 1 d . . .
H4A H 0.1044 0.4371 0.5107 0.073 Uiso 1 1 calc R . .
H4B H 0.2256 0.4602 0.4938 0.073 Uiso 1 1 calc R . .
C5 C 0.0982(13) 0.3453(4) 0.4932(3) 0.076(4) Uani 1 1 d . . .
H5A H 0.1288 0.3105 0.4896 0.115 Uiso 1 1 calc R . .
H5B H 0.0181 0.3511 0.4789 0.115 Uiso 1 1 calc R . .
H5C H 0.0826 0.3497 0.5171 0.115 Uiso 1 1 calc R . .
C6 C 0.3198(13) 0.3745(4) 0.5063(3) 0.076(4) Uani 1 1 d . . .
H6A H 0.3015 0.3778 0.5301 0.114 Uiso 1 1 calc R . .
H6B H 0.3846 0.3996 0.5011 0.114 Uiso 1 1 calc R . .
H6C H 0.3522 0.3401 0.5024 0.114 Uiso 1 1 calc R . .
C7 C 0.0654(9) -0.1118(4) 0.5014(3) 0.059(3) Uani 1 1 d . . .
H7A H 0.0508 -0.1195 0.5250 0.088 Uiso 1 1 calc R . .
H7B H -0.0135 -0.1183 0.4868 0.088 Uiso 1 1 calc R . .
H7C H 0.0896 -0.0758 0.4995 0.088 Uiso 1 1 calc R . .
C8 C 0.2893(9) -0.1360(4) 0.5142(2) 0.052(2) Uani 1 1 d . . .
H8A H 0.3078 -0.0994 0.5154 0.078 Uiso 1 1 calc R . .
H8B H 0.3625 -0.1541 0.5059 0.078 Uiso 1 1 calc R . .
H8C H 0.2741 -0.1486 0.5368 0.078 Uiso 1 1 calc R . .
C9 C 0.1365(11) -0.2013(4) 0.4931(2) 0.061(3) Uani 1 1 d . . .
H9A H 0.2155 -0.2222 0.4935 0.073 Uiso 1 1 calc R . .
H9B H 0.0971 -0.2071 0.5147 0.073 Uiso 1 1 calc R . .
C10 C 0.0453(10) -0.2177(4) 0.4643(2) 0.053(2) Uani 1 1 d . . .
H10A H -0.0394 -0.2015 0.4662 0.064 Uiso 1 1 calc R . .
H10B H 0.0335 -0.2552 0.4651 0.064 Uiso 1 1 calc R . .
C11 C 0.1942(8) -0.2410(3) 0.4205(2) 0.042(2) Uani 1 1 d . . .
H11A H 0.1559 -0.2752 0.4198 0.064 Uiso 1 1 calc R . .
H11B H 0.2693 -0.2404 0.4371 0.064 Uiso 1 1 calc R . .
H11C H 0.2207 -0.2324 0.3980 0.064 Uiso 1 1 calc R . .
C12 C -0.0139(8) -0.2015(3) 0.4033(3) 0.052(2) Uani 1 1 d . . .
H12A H 0.0182 -0.1930 0.3814 0.078 Uiso 1 1 calc R . .
H12B H -0.0764 -0.1757 0.4091 0.078 Uiso 1 1 calc R . .
H12C H -0.0555 -0.2350 0.4019 0.078 Uiso 1 1 calc R . .
C13 C -0.5823(13) 0.0412(5) 0.2181(3) 0.087(4) Uiso 1 1 d . . .
H13A H -0.6498 0.0155 0.2137 0.131 Uiso 1 1 calc R . .
H13B H -0.6066 0.0647 0.2358 0.131 Uiso 1 1 calc R . .
H13C H -0.5013 0.0243 0.2257 0.131 Uiso 1 1 calc R . .
C14 C -0.547(3) 0.0332(11) 0.1599(7) 0.217(12) Uiso 1 1 d . . .
H14A H -0.4713 0.0126 0.1666 0.326 Uiso 1 1 calc R . .
H14B H -0.5356 0.0505 0.1384 0.326 Uiso 1 1 calc R . .
H14C H -0.6231 0.0110 0.1569 0.326 Uiso 1 1 calc R . .
C15 C -0.6875(19) 0.1054(5) 0.1773(5) 0.133(6) Uiso 1 1 d D . .
H15A H -0.6911 0.1127 0.1526 0.160 Uiso 1 1 calc R A 1
H15B H -0.7636 0.0841 0.1809 0.160 Uiso 1 1 calc R A 1
C16 C -0.708(3) 0.1574(10) 0.1954(11) 0.131(18) Uiso 0.47(4) 1 d PD B 1
H16A H -0.7097 0.1541 0.2203 0.157 Uiso 0.47(4) 1 calc PR B 1
H16B H -0.7837 0.1764 0.1855 0.157 Uiso 0.47(4) 1 calc PR B 1
C17 C -0.575(2) 0.1941(9) 0.1450(3) 0.058(7) Uiso 0.49(3) 1 d PD B 1
H17A H -0.5884 0.1621 0.1323 0.088 Uiso 0.49(3) 1 calc PR B 1
H17B H -0.4984 0.2113 0.1381 0.088 Uiso 0.49(3) 1 calc PR B 1
H17C H -0.6502 0.2163 0.1401 0.088 Uiso 0.49(3) 1 calc PR B 1
C18 C -0.5682(11) 0.2171(4) 0.2122(3) 0.068(3) Uiso 1 1 d . B .
H18A H -0.6362 0.2422 0.2067 0.102 Uiso 1 1 calc R . .
H18B H -0.4862 0.2348 0.2173 0.102 Uiso 1 1 calc R . .
H18C H -0.5888 0.1972 0.2321 0.102 Uiso 1 1 calc R . .
C19 C 0.2781(7) 0.2629(3) 0.4381(2) 0.0319(16) Uani 1 1 d . . .
H19 H 0.1902 0.2535 0.4375 0.038 Uiso 1 1 calc R . .
C20 C 0.4550(8) 0.3089(3) 0.4377(2) 0.042(2) Uani 1 1 d . . .
H20 H 0.5113 0.3372 0.4369 0.051 Uiso 1 1 calc R . .
C21 C 0.4917(8) 0.2588(3) 0.4398(3) 0.046(2) Uani 1 1 d . . .
H21 H 0.5771 0.2461 0.4408 0.056 Uiso 1 1 calc R . .
C22 C 0.3713(7) 0.1741(3) 0.4422(2) 0.0310(17) Uani 1 1 d . . .
C23 C 0.2841(7) 0.1509(3) 0.4625(2) 0.0352(18) Uani 1 1 d . . .
H23 H 0.2267 0.1711 0.4742 0.042 Uiso 1 1 calc R . .
C24 C 0.2821(7) 0.0972(3) 0.4654(2) 0.0374(18) Uani 1 1 d . . .
H24 H 0.2233 0.0809 0.4790 0.045 Uiso 1 1 calc R . .
C25 C 0.3690(7) 0.0680(3) 0.4477(2) 0.0283(16) Uani 1 1 d . . .
C26 C 0.4562(7) 0.0918(3) 0.4275(2) 0.0330(17) Uani 1 1 d . . .
H26 H 0.5138 0.0718 0.4156 0.040 Uiso 1 1 calc R . .
C27 C 0.4577(7) 0.1450(3) 0.4249(2) 0.0372(18) Uani 1 1 d . . .
H27 H 0.5167 0.1614 0.4114 0.045 Uiso 1 1 calc R . .
C28 C 0.2644(7) -0.0190(3) 0.4471(2) 0.0294(16) Uani 1 1 d . . .
H28 H 0.1778 -0.0077 0.4442 0.035 Uiso 1 1 calc R . .
C29 C 0.4361(7) -0.0681(3) 0.4520(2) 0.0345(18) Uani 1 1 d . . .
H29 H 0.4892 -0.0975 0.4532 0.041 Uiso 1 1 calc R . .
C30 C 0.4780(7) -0.0186(3) 0.4536(2) 0.0394(19) Uani 1 1 d . . .
H30 H 0.5649 -0.0076 0.4562 0.047 Uiso 1 1 calc R . .
C31 C 0.1116(7) -0.0918(3) 0.3684(2) 0.0321(17) Uani 1 1 d . . .
H31 H 0.0418 -0.0742 0.3770 0.039 Uiso 1 1 calc R . .
C32 C 0.2484(9) -0.1224(3) 0.3329(2) 0.050(2) Uani 1 1 d . . .
H32 H 0.2899 -0.1298 0.3130 0.059 Uiso 1 1 calc R . .
C33 C 0.2834(8) -0.1389(3) 0.3648(2) 0.043(2) Uani 1 1 d . . .
H33 H 0.3552 -0.1601 0.3710 0.052 Uiso 1 1 calc R . .
C34 C 0.0662(8) -0.0646(3) 0.3072(2) 0.0365(18) Uani 1 1 d . . .
C37 C -0.0680(9) -0.0112(3) 0.2543(2) 0.041(2) Uani 1 1 d . . .
C40 C -0.2421(9) 0.0481(3) 0.2293(2) 0.045(2) Uani 1 1 d . . .
H40 H -0.2840 0.0526 0.2496 0.054 Uiso 1 1 calc R C .
C41 C -0.1026(10) 0.0221(3) 0.1930(2) 0.050(2) Uani 1 1 d . . .
H41 H -0.0325 0.0059 0.1835 0.060 Uiso 1 1 calc R C .
C42 C -0.1909(10) 0.0543(3) 0.1766(2) 0.050(2) Uani 1 1 d . B .
H42 H -0.1929 0.0643 0.1534 0.061 Uiso 1 1 calc R . .
C43 C -0.2324(9) 0.2027(3) 0.2259(2) 0.045(2) Uani 1 1 d . B .
H43 H -0.2707 0.1989 0.2467 0.054 Uiso 1 1 calc R . .
C44 C -0.0989(11) 0.2271(4) 0.1878(2) 0.056(3) Uani 1 1 d . . .
H44 H -0.0307 0.2431 0.1774 0.067 Uiso 1 1 calc R . .
C45 C -0.1883(11) 0.1937(3) 0.1727(2) 0.054(3) Uani 1 1 d . B .
H45 H -0.1919 0.1823 0.1498 0.065 Uiso 1 1 calc R . .
C46 C -0.0567(10) 0.2626(3) 0.2483(2) 0.048(2) Uani 1 1 d . . .
C49 C 0.0821(9) 0.3174(3) 0.2996(2) 0.043(2) Uani 1 1 d . . .
C52 C 0.1329(8) 0.3430(3) 0.3607(2) 0.0376(18) Uani 1 1 d . . .
H52 H 0.0660 0.3240 0.3696 0.045 Uiso 1 1 calc R D .
C53 C 0.3005(9) 0.3927(3) 0.3571(2) 0.047(2) Uani 1 1 d . . .
H53 H 0.3716 0.4143 0.3633 0.056 Uiso 1 1 calc R D .
C54 C 0.2610(10) 0.3766(3) 0.3243(2) 0.053(2) Uani 1 1 d . D .
H54 H 0.2987 0.3856 0.3041 0.064 Uiso 1 1 calc R . .
C16A C -0.674(2) 0.1636(5) 0.1682(8) 0.083(10) Uiso 0.53(4) 1 d PD B 2
H16C H -0.6771 0.1678 0.1433 0.099 Uiso 0.53(4) 1 calc PR B 2
H16D H -0.7465 0.1830 0.1765 0.099 Uiso 0.53(4) 1 calc PR B 2
C17A C -0.516(2) 0.2248(8) 0.1590(6) 0.080(9) Uiso 0.51(3) 1 d PD B 2
H17D H -0.4749 0.2091 0.1402 0.121 Uiso 0.51(3) 1 calc PR B 2
H17E H -0.4545 0.2476 0.1716 0.121 Uiso 0.51(3) 1 calc PR B 2
H17F H -0.5910 0.2445 0.1500 0.121 Uiso 0.51(3) 1 calc PR B 2
C35A C 0.070(2) -0.0828(7) 0.2751(4) 0.053(5) Uani 0.560(16) 1 d P C 1
H35A H 0.1166 -0.1129 0.2709 0.063 Uiso 0.560(16) 1 calc PR C 1
C36A C 0.003(2) -0.0557(7) 0.2480(4) 0.053(5) Uani 0.560(16) 1 d P C 1
H36A H 0.0054 -0.0676 0.2254 0.064 Uiso 0.560(16) 1 calc PR C 1
C38A C -0.073(2) 0.0052(7) 0.2882(4) 0.054(6) Uani 0.560(16) 1 d P C 1
H38A H -0.1219 0.0344 0.2929 0.065 Uiso 0.560(16) 1 calc PR C 1
C39A C -0.0043(19) -0.0214(6) 0.3151(4) 0.051(5) Uani 0.560(16) 1 d P C 1
H39A H -0.0064 -0.0103 0.3379 0.062 Uiso 0.560(16) 1 calc PR C 1
C47A C -0.1256(17) 0.2816(7) 0.2749(5) 0.056(5) Uani 0.563(16) 1 d P D 1
H47A H -0.2153 0.2760 0.2755 0.067 Uiso 0.563(16) 1 calc PR D 1
C48A C -0.0542(18) 0.3092(8) 0.3005(4) 0.058(6) Uani 0.563(16) 1 d P D 1
H48A H -0.0967 0.3228 0.3188 0.070 Uiso 0.563(16) 1 calc PR D 1
C50A C 0.137(2) 0.3021(10) 0.2695(5) 0.060(6) Uani 0.563(16) 1 d P D 1
H50A H 0.2240 0.3103 0.2666 0.073 Uiso 0.563(16) 1 calc PR D 1
C51A C 0.063(2) 0.2746(10) 0.2440(4) 0.062(6) Uani 0.563(16) 1 d P D 1
H51A H 0.1003 0.2648 0.2238 0.074 Uiso 0.563(16) 1 calc PR D 1
C35B C 0.128(2) -0.0474(11) 0.2785(5) 0.050(7) Uani 0.440(16) 1 d P C 2
H35B H 0.2161 -0.0548 0.2771 0.060 Uiso 0.440(16) 1 calc PR C 2
C36B C 0.062(2) -0.0203(10) 0.2525(5) 0.051(6) Uani 0.440(16) 1 d P C 2
H36B H 0.1047 -0.0082 0.2338 0.061 Uiso 0.440(16) 1 calc PR C 2
C38B C -0.134(2) -0.0292(8) 0.2797(5) 0.043(5) Uani 0.440(16) 1 d P C 2
H38B H -0.2233 -0.0231 0.2796 0.052 Uiso 0.440(16) 1 calc PR C 2
C39B C -0.0679(19) -0.0575(8) 0.3068(5) 0.043(6) Uani 0.440(16) 1 d P C 2
H39B H -0.1141 -0.0715 0.3243 0.051 Uiso 0.440(16) 1 calc PR C 2
C47B C -0.041(2) 0.2426(8) 0.2836(5) 0.054(7) Uani 0.437(16) 1 d P D 2
H47B H -0.0773 0.2106 0.2887 0.065 Uiso 0.437(16) 1 calc PR D 2
C48B C 0.027(2) 0.2713(9) 0.3094(5) 0.053(7) Uani 0.437(16) 1 d P D 2
H48B H 0.0350 0.2599 0.3323 0.064 Uiso 0.437(16) 1 calc PR D 2
C50B C 0.083(3) 0.3339(11) 0.2680(5) 0.050(6) Uani 0.437(16) 1 d P D 2
H50B H 0.1309 0.3634 0.2630 0.060 Uiso 0.437(16) 1 calc PR D 2
C51B C 0.013(3) 0.3069(10) 0.2420(6) 0.052(6) Uani 0.437(16) 1 d P D 2
H51B H 0.0122 0.3191 0.2194 0.063 Uiso 0.437(16) 1 calc PR D 2
C7E C 0.621(2) 0.3840(9) 0.5754(7) 0.090(7) Uiso 0.646(18) 1 d P E 1
C7F C 0.737(3) 0.4010(14) 0.5095(9) 0.075(10) Uiso 0.354(18) 1 d P E 2
C1S C 0.7648(12) 0.8347(5) 0.3406(3) 0.062(3) Uani 1 1 d . . .
C2S C 0.6776(16) 0.8717(5) 0.3556(4) 0.103(5) Uani 1 1 d . . .
H2S1 H 0.5966 0.8547 0.3596 0.155 Uiso 1 1 calc R . .
H2S2 H 0.6603 0.9003 0.3399 0.155 Uiso 1 1 calc R . .
H2S3 H 0.7184 0.8844 0.3772 0.155 Uiso 1 1 calc R . .
C3S C 0.7768(15) 0.4153(6) 0.3327(4) 0.086(4) Uani 1 1 d . . .
C4S C 0.681(2) 0.3767(9) 0.3443(6) 0.199(13) Uani 1 1 d . . .
H4S1 H 0.7139 0.3620 0.3661 0.299 Uiso 1 1 calc R . .
H4S2 H 0.6677 0.3495 0.3273 0.299 Uiso 1 1 calc R . .
H4S3 H 0.5987 0.3938 0.3470 0.299 Uiso 1 1 calc R . .
C5S C 0.6668(15) 0.3719(6) 0.5377(5) 0.124(7) Uani 1 1 d . . .
C6S C 0.343(2) 0.0114(8) 0.3598(5) 0.133(6) Uiso 1 1 d . . .
C8S C 0.492(2) -0.0016(9) 0.3510(6) 0.170(8) Uiso 1 1 d . . .
H8S1 H 0.4945 -0.0350 0.3399 0.255 Uiso 1 1 calc R . .
H8S2 H 0.5489 -0.0020 0.3720 0.255 Uiso 1 1 calc R . .
H8S3 H 0.5218 0.0247 0.3357 0.255 Uiso 1 1 calc R . .
C9S C 0.502(4) 0.2587(15) 0.3438(10) 0.31(2) Uiso 1 1 d . . .
H9S1 H 0.4952 0.2958 0.3462 0.465 Uiso 1 1 calc R . .
H9S2 H 0.5327 0.2508 0.3216 0.465 Uiso 1 1 calc R . .
H9S3 H 0.5637 0.2454 0.3617 0.465 Uiso 1 1 calc R . .
C10S C 0.376(4) 0.2351(12) 0.3464(8) 0.210(12) Uiso 1 1 d . . .
F1 F 0.8754(7) 0.9928(3) 0.38912(16) 0.086(2) Uani 1 1 d . . .
F2 F 0.7575(5) 1.0377(2) 0.42597(17) 0.0707(17) Uani 1 1 d . . .
F3 F 0.9721(5) 1.0255(2) 0.43894(18) 0.0751(18) Uani 1 1 d . . .
F4 F 0.8227(7) 0.9841(3) 0.46836(17) 0.0828(19) Uani 1 1 d . . .
F5 F 0.9438(6) 0.9395(2) 0.43145(17) 0.0743(18) Uani 1 1 d . . .
F6 F 0.7296(6) 0.9521(3) 0.4193(2) 0.102(3) Uani 1 1 d . . .
F7 F 0.5292(10) 0.4254(3) 0.2210(2) 0.121(3) Uani 1 1 d . . .
F8 F 0.4852(9) 0.4163(3) 0.27665(19) 0.110(3) Uani 1 1 d . . .
F9 F 0.6521(8) 0.3750(4) 0.2543(2) 0.139(4) Uani 1 1 d . . .
F10 F 0.4761(9) 0.3318(3) 0.2692(2) 0.115(3) Uani 1 1 d . . .
F11 F 0.5210(10) 0.3419(3) 0.2136(2) 0.125(3) Uani 1 1 d . . .
F12 F 0.3532(8) 0.3816(5) 0.2359(2) 0.144(4) Uani 1 1 d . . .
F13 F -0.1138(5) 0.1207(2) 0.10302(13) 0.0541(13) Uani 1 1 d . . .
F14 F 0.0198(6) 0.16698(18) 0.07138(13) 0.0559(14) Uani 1 1 d . . .
F15 F 0.0611(5) 0.1623(2) 0.12932(14) 0.0592(14) Uani 1 1 d . . .
F16 F 0.1939(5) 0.1214(2) 0.09455(15) 0.0601(14) Uani 1 1 d . . .
F17 F 0.0599(6) 0.0744(2) 0.12614(14) 0.0639(15) Uani 1 1 d . . .
F18 F 0.0192(5) 0.07958(18) 0.06815(12) 0.0495(12) Uani 1 1 d . . .
F19 F 0.4739(7) 0.2244(2) 0.0582(2) 0.087(2) Uani 1 1 d . . .
F20 F 0.3045(6) 0.2596(4) 0.0807(2) 0.112(3) Uani 1 1 d . . .
F21 F 0.3013(7) 0.2564(2) 0.02376(18) 0.088(2) Uani 1 1 d . . .
F22 F 0.3266(7) 0.3317(2) 0.05011(19) 0.084(2) Uani 1 1 d . . .
F23 F 0.4984(8) 0.2972(4) 0.0285(2) 0.121(3) Uani 1 1 d . . .
F24 F 0.4978(6) 0.2998(3) 0.0841(2) 0.097(2) Uani 1 1 d . . .
F25 F 0.702(2) 0.4658(7) 0.4768(4) 0.197(9) Uani 0.699(5) 1 d P F 1
F26 F 0.6849(12) 0.4108(4) 0.4362(5) 0.146(6) Uani 0.699(5) 1 d P F 1
F27 F 0.5010(13) 0.4320(5) 0.4548(5) 0.154(6) Uani 0.699(5) 1 d P F 1
F28 F 0.5296(12) 0.4558(6) 0.4099(3) 0.124(5) Uani 0.699(5) 1 d P F 1
F29 F 0.5464(14) 0.5161(4) 0.4488(5) 0.152(6) Uani 0.699(5) 1 d P F 1
F30 F 0.7181(10) 0.4977(5) 0.4267(4) 0.122(5) Uani 0.699(5) 1 d P F 1
F31 F 0.2650(12) 0.7059(6) 0.6052(4) 0.243(9) Uani 1 1 d . . .
F32 F 0.0624(10) 0.6830(5) 0.5856(3) 0.165(5) Uani 1 1 d . . .
F33 F 0.1990(8) 0.7184(4) 0.5500(3) 0.158(5) Uani 1 1 d . . .
F34 F 0.0247(6) 0.7619(5) 0.5658(2) 0.145(4) Uani 1 1 d . . .
F35 F 0.2227(8) 0.7849(4) 0.5838(3) 0.125(3) Uani 1 1 d . . .
F36 F 0.0908(12) 0.7481(5) 0.6207(3) 0.176(5) Uani 1 1 d . . .
F25A F 0.711(3) 0.1726(11) 0.3272(14) 0.20(2) Uani 0.301(5) 1 d P F 2
F26A F 0.753(3) 0.1266(8) 0.2898(6) 0.091(8) Uani 0.301(5) 1 d P F 2
F27A F 0.5831(11) 0.1492(5) 0.2809(2) 0.186(8) Uani 0.301(5) 1 d P F 2
F28A F 0.580(3) 0.0761(16) 0.2947(9) 0.19(2) Uani 0.301(5) 1 d P F 2
F29A F 0.529(3) 0.1289(9) 0.3388(7) 0.104(10) Uani 0.301(5) 1 d P F 2
F30A F 0.716(3) 0.0861(12) 0.3376(10) 0.138(14) Uani 0.301(5) 1 d P F 2
N1 N 0.1193(7) 0.4482(2) 0.42775(17) 0.0372(15) Uani 1 1 d . D .
N2 N 0.1990(8) 0.3833(2) 0.48381(17) 0.0425(17) Uani 1 1 d . D .
N3 N 0.1719(6) -0.1451(2) 0.49036(16) 0.0325(14) Uani 1 1 d . . .
N4 N 0.0969(5) -0.2027(2) 0.43051(16) 0.0284(13) Uani 1 1 d . . .
N5 N -0.5659(10) 0.0707(4) 0.1858(3) 0.088(3) Uani 1 1 d D B .
N6 N -0.5586(9) 0.1827(4) 0.1831(2) 0.072(3) Uani 1 1 d D . .
N7 N 0.3215(6) 0.3116(2) 0.43690(17) 0.0346(15) Uani 1 1 d . D .
N8 N 0.3782(6) 0.2297(2) 0.44024(18) 0.0330(14) Uani 1 1 d . . .
N9 N 0.3698(5) 0.0126(2) 0.45083(16) 0.0285(13) Uani 1 1 d . . .
N10 N 0.3014(5) -0.0679(2) 0.44809(16) 0.0289(13) Uani 1 1 d . . .
N11 N 0.1984(6) -0.1201(2) 0.38736(16) 0.0307(13) Uani 1 1 d . . .
N12 N 0.1381(6) -0.0920(2) 0.33512(16) 0.0364(15) Uani 1 1 d . C .
N13 N -0.1367(7) 0.0178(3) 0.22667(17) 0.0428(17) Uani 1 1 d . C .
N14 N -0.2782(8) 0.0703(3) 0.19980(17) 0.0454(18) Uani 1 1 d . B .
N15 N -0.2738(7) 0.1792(3) 0.19692(17) 0.0424(17) Uani 1 1 d . . .
N16 N -0.1290(8) 0.2326(3) 0.22174(17) 0.0475(18) Uani 1 1 d . B .
N17 N 0.1553(7) 0.3448(3) 0.32689(18) 0.0413(16) Uani 1 1 d . D .
N18 N 0.2179(6) 0.3716(2) 0.37937(16) 0.0350(15) Uani 1 1 d . D .
N4E N 0.592(3) 0.3892(12) 0.6027(9) 0.184(13) Uiso 0.646(18) 1 d P E 1
N4F N 0.783(3) 0.4358(14) 0.4951(9) 0.096(12) Uiso 0.354(18) 1 d P E 2
N1S N 0.8301(10) 0.8059(4) 0.3297(2) 0.079(3) Uani 1 1 d . . .
N2S N 0.8456(13) 0.4424(6) 0.3259(3) 0.106(4) Uani 1 1 d . . .
N3S N 0.219(3) 0.0333(13) 0.3654(8) 0.300(15) Uiso 1 1 d . . .
N5S N 0.265(3) 0.2219(12) 0.3571(8) 0.264(13) Uiso 1 1 d . . .
N4S N 0.224(6) 0.147(2) 0.3010(16) 0.50(3) Uiso 1 1 d . . .
O2 O 0.875(5) 0.1228(14) 0.3397(12) 0.46(2) Uiso 1 1 d . . .
O3 O 0.008(3) 0.1231(10) 0.3834(9) 0.336(15) Uiso 1 1 d . . .
C12S C 0.058(2) 0.1248(7) 0.2473(5) 0.136(7) Uiso 1 1 d . . .
H12D H 0.0489 0.1597 0.2384 0.204 Uiso 1 1 calc R . .
H12E H -0.0278 0.1103 0.2494 0.204 Uiso 1 1 calc R . .
H12F H 0.1033 0.1039 0.2316 0.204 Uiso 1 1 calc R . .
C11S C 0.117(4) 0.1255(12) 0.2747(10) 0.223(13) Uiso 1 1 d . . .
P1 P 0.8496(2) 0.98860(10) 0.42888(7) 0.0473(6) Uani 1 1 d . . .
P2 P 0.5036(3) 0.37896(11) 0.24541(6) 0.0546(7) Uani 1 1 d . . .
P3 P 0.0413(2) 0.12086(8) 0.09882(5) 0.0359(4) Uani 1 1 d . . .
P4 P 0.3995(2) 0.27740(8) 0.05411(6) 0.0372(5) Uani 1 1 d . . .
P5 P 0.6139(4) 0.46412(15) 0.44127(11) 0.0566(11) Uani 0.699(5) 1 d P F 1
P6 P 0.1437(4) 0.7346(2) 0.58593(13) 0.1208(19) Uani 1 1 d . . .
P5A P 0.6333(10) 0.1261(3) 0.3128(2) 0.062(3) Uani 0.301(5) 1 d P F 2
Pd1 Pd 0.21636(5) 0.378193(18) 0.431595(13) 0.02800(12) Uani 1 1 d . . .
Pd2 Pd 0.19268(5) -0.132660(17) 0.438866(13) 0.02299(12) Uani 1 1 d . . .
Pd3 Pd -0.41815(7) 0.12556(2) 0.191412(15) 0.04510(16) Uani 1 1 d . B .

loop_
_atom_site_aniso_label
_atom_site_aniso_U_11
_atom_site_aniso_U_22
_atom_site_aniso_U_33
_atom_site_aniso_U_23
_atom_site_aniso_U_13
_atom_site_aniso_U_12
C1 0.065(7) 0.032(5) 0.122(10) -0.007(6) -0.018(7) 0.017(5)
C2 0.082(8) 0.022(4) 0.107(9) 0.009(5) 0.037(7) 0.003(4)
C3 0.140(12) 0.054(7) 0.065(7) 0.007(5) 0.048(7) 0.045(7)
C4 0.104(8) 0.038(5) 0.041(5) -0.005(4) 0.014(5) 0.017(5)
C5 0.131(11) 0.037(5) 0.068(7) 0.002(5) 0.053(7) -0.014(6)
C6 0.105(9) 0.076(8) 0.043(6) -0.009(5) -0.019(6) 0.023(7)
C7 0.049(6) 0.073(7) 0.055(6) -0.011(5) 0.013(5) 0.025(5)
C8 0.045(5) 0.072(7) 0.037(5) -0.006(4) -0.006(4) -0.001(5)
C9 0.091(8) 0.047(5) 0.046(6) 0.001(4) 0.016(5) -0.017(5)
C10 0.067(6) 0.041(5) 0.055(6) -0.003(4) 0.022(5) -0.022(5)
C11 0.031(4) 0.025(4) 0.072(6) -0.004(4) 0.012(4) -0.001(3)
C12 0.037(5) 0.043(5) 0.072(6) 0.001(4) -0.014(4) -0.012(4)
C19 0.030(4) 0.021(4) 0.045(4) -0.004(3) 0.006(3) 0.000(3)
C20 0.028(4) 0.025(4) 0.074(6) 0.000(4) 0.002(4) -0.007(3)
C21 0.028(4) 0.021(4) 0.089(7) -0.001(4) 0.002(4) -0.006(3)
C22 0.019(4) 0.018(3) 0.055(5) -0.002(3) -0.004(3) -0.001(3)
C23 0.028(4) 0.019(4) 0.060(5) -0.001(3) 0.010(4) 0.006(3)
C24 0.028(4) 0.023(4) 0.062(5) 0.003(4) 0.009(4) 0.002(3)
C25 0.023(4) 0.017(3) 0.045(4) -0.005(3) 0.001(3) 0.000(3)
C26 0.023(4) 0.026(4) 0.051(5) -0.006(3) 0.005(3) 0.003(3)
C27 0.026(4) 0.027(4) 0.060(5) 0.005(4) 0.010(4) 0.001(3)
C28 0.015(3) 0.027(4) 0.046(5) 0.000(3) 0.001(3) 0.003(3)
C29 0.019(4) 0.021(4) 0.063(5) -0.005(3) 0.000(3) 0.002(3)
C30 0.017(4) 0.030(4) 0.071(6) -0.003(4) 0.001(4) 0.001(3)
C31 0.034(4) 0.026(4) 0.038(4) 0.004(3) 0.010(3) 0.008(3)
C32 0.048(5) 0.057(6) 0.047(5) 0.015(4) 0.025(4) 0.022(4)
C33 0.034(4) 0.053(5) 0.045(5) 0.012(4) 0.015(4) 0.021(4)
C34 0.043(5) 0.031(4) 0.036(4) 0.005(3) 0.009(4) 0.010(3)
C37 0.061(6) 0.029(4) 0.033(4) 0.004(3) 0.008(4) 0.010(4)
C40 0.061(6) 0.044(5) 0.031(4) 0.001(4) 0.004(4) 0.009(4)
C41 0.077(7) 0.041(5) 0.031(4) -0.002(4) 0.009(4) 0.005(5)
C42 0.083(7) 0.037(5) 0.030(4) 0.000(4) -0.002(4) 0.005(5)
C43 0.064(6) 0.048(5) 0.022(4) -0.001(4) -0.001(4) 0.001(4)
C44 0.094(8) 0.044(5) 0.031(5) -0.002(4) 0.015(5) -0.010(5)
C45 0.098(8) 0.035(5) 0.030(5) -0.006(4) 0.009(5) -0.005(5)
C46 0.066(6) 0.046(5) 0.034(5) -0.007(4) 0.016(4) -0.006(4)
C49 0.058(6) 0.043(5) 0.030(4) -0.012(4) 0.015(4) -0.008(4)
C52 0.046(5) 0.033(4) 0.036(4) -0.003(3) 0.013(4) -0.007(4)
C53 0.048(5) 0.046(5) 0.049(5) -0.010(4) 0.019(4) -0.014(4)
C54 0.063(6) 0.051(5) 0.052(5) -0.017(4) 0.035(5) -0.017(5)
C35A 0.080(14) 0.043(10) 0.034(9) -0.009(7) 0.001(8) 0.024(10)
C36A 0.093(15) 0.039(10) 0.030(8) -0.003(7) 0.013(9) 0.016(10)
C38A 0.089(14) 0.041(11) 0.033(9) 0.003(7) 0.004(9) 0.038(11)
C39A 0.079(13) 0.042(10) 0.034(8) -0.002(7) 0.010(8) 0.024(10)
C47A 0.042(10) 0.066(12) 0.060(11) -0.024(9) 0.010(8) -0.009(9)
C48A 0.064(12) 0.075(13) 0.036(9) -0.029(9) 0.013(8) 0.001(10)
C50A 0.057(12) 0.079(16) 0.048(11) -0.020(11) 0.019(9) -0.017(11)
C51A 0.080(15) 0.084(17) 0.025(9) -0.030(10) 0.019(9) -0.023(13)
C35B 0.035(11) 0.075(18) 0.043(12) 0.011(11) 0.015(9) 0.023(12)
C36B 0.057(14) 0.063(17) 0.034(11) 0.022(10) 0.015(10) 0.012(12)
C38B 0.045(12) 0.037(12) 0.048(12) 0.018(10) 0.006(9) 0.008(9)
C39B 0.041(11) 0.050(13) 0.038(11) 0.018(9) 0.006(8) -0.011(9)
C47B 0.087(18) 0.043(12) 0.031(11) 0.005(9) -0.003(10) -0.037(12)
C48B 0.086(18) 0.051(13) 0.022(10) 0.003(9) 0.004(10) -0.021(12)
C50B 0.065(16) 0.051(15) 0.035(12) -0.006(10) 0.006(11) -0.017(12)
C51B 0.090(19) 0.040(13) 0.029(11) -0.002(10) 0.018(11) -0.009(13)
C1S 0.070(7) 0.073(7) 0.041(6) -0.006(5) -0.015(5) 0.001(6)
C2S 0.121(12) 0.100(11) 0.084(10) -0.024(8) -0.016(8) 0.040(9)
C3S 0.079(10) 0.106(11) 0.068(8) 0.001(8) -0.029(7) -0.006(8)
C4S 0.18(2) 0.27(3) 0.139(18) 0.080(18) -0.077(16) -0.11(2)
C5S 0.094(10) 0.116(12) 0.149(15) 0.086(11) -0.069(10) -0.055(9)
F1 0.098(5) 0.103(5) 0.061(4) 0.004(4) 0.023(3) 0.051(4)
F2 0.048(3) 0.072(4) 0.093(5) -0.010(3) 0.006(3) 0.028(3)
F3 0.032(3) 0.081(4) 0.113(5) -0.022(4) 0.013(3) 0.000(3)
F4 0.092(5) 0.090(5) 0.071(4) -0.003(4) 0.036(4) 0.013(4)
F5 0.068(4) 0.067(4) 0.090(5) 0.008(3) 0.022(3) 0.035(3)
F6 0.061(4) 0.092(5) 0.156(7) -0.064(5) 0.026(4) -0.008(4)
F7 0.173(8) 0.102(6) 0.099(6) 0.033(5) 0.067(6) -0.016(6)
F8 0.156(7) 0.101(6) 0.085(5) -0.036(4) 0.074(5) -0.052(5)
F9 0.062(5) 0.243(13) 0.113(7) 0.028(7) 0.010(5) -0.020(6)
F10 0.159(8) 0.094(6) 0.102(6) 0.015(5) 0.070(6) -0.027(5)
F11 0.177(8) 0.118(6) 0.093(5) -0.046(5) 0.081(6) -0.071(6)
F12 0.074(5) 0.253(13) 0.105(7) 0.000(7) 0.013(5) -0.037(6)
F13 0.049(3) 0.066(3) 0.047(3) -0.004(2) 0.002(2) -0.007(3)
F14 0.081(4) 0.031(3) 0.057(3) 0.008(2) 0.014(3) 0.012(2)
F15 0.066(4) 0.051(3) 0.059(3) -0.020(3) -0.001(3) -0.010(3)
F16 0.046(3) 0.058(3) 0.076(4) -0.005(3) 0.003(3) 0.000(3)
F17 0.088(4) 0.051(3) 0.050(3) 0.018(3) -0.006(3) 0.000(3)
F18 0.067(3) 0.037(3) 0.045(3) -0.009(2) 0.004(2) -0.012(2)
F19 0.077(4) 0.050(4) 0.131(6) -0.007(4) -0.009(4) 0.013(3)
F20 0.054(4) 0.167(8) 0.119(6) 0.070(6) 0.029(4) 0.008(4)
F21 0.107(5) 0.055(4) 0.094(5) -0.015(3) -0.040(4) -0.013(4)
F22 0.086(5) 0.047(3) 0.115(6) -0.003(3) -0.019(4) 0.010(3)
F23 0.092(6) 0.149(8) 0.128(7) 0.051(6) 0.056(5) -0.010(5)
F24 0.068(4) 0.104(5) 0.110(6) -0.040(4) -0.043(4) 0.002(4)
F25 0.25(2) 0.153(14) 0.159(14) -0.032(11) -0.127(15) -0.030(14)
F26 0.089(8) 0.063(7) 0.279(19) -0.009(9) -0.026(10) -0.001(6)
F27 0.114(10) 0.077(8) 0.28(2) 0.018(10) 0.056(11) -0.030(7)
F28 0.113(9) 0.177(13) 0.076(7) -0.037(8) -0.020(7) 0.040(9)
F29 0.132(11) 0.057(7) 0.268(19) -0.043(9) 0.025(11) -0.011(7)
F30 0.072(7) 0.095(8) 0.204(14) 0.040(8) 0.035(8) -0.033(6)
F31 0.133(9) 0.282(16) 0.297(17) 0.213(15) -0.073(10) -0.031(10)
F32 0.137(8) 0.232(12) 0.133(8) 0.041(8) 0.049(7) -0.093(8)
F33 0.080(6) 0.190(10) 0.217(11) 0.100(9) 0.079(7) 0.006(6)
F34 0.039(4) 0.278(13) 0.118(7) 0.077(8) 0.014(4) 0.022(6)
F35 0.086(6) 0.133(7) 0.160(8) 0.057(6) 0.030(5) -0.031(5)
F36 0.193(11) 0.240(13) 0.096(7) 0.043(8) 0.020(7) -0.105(10)
F25A 0.08(2) 0.061(17) 0.45(7) -0.01(3) 0.03(3) -0.045(15)
F26A 0.14(2) 0.068(15) 0.073(15) 0.005(11) 0.050(16) -0.029(14)
F27A 0.184(10) 0.297(14) 0.067(6) 0.232(9) -0.051(6) -0.150(10)
F28A 0.073(17) 0.32(5) 0.17(3) -0.21(3) 0.049(18) -0.04(2)
F29A 0.14(2) 0.074(16) 0.106(19) -0.026(13) 0.081(18) -0.010(15)
F30A 0.076(18) 0.12(2) 0.22(4) 0.10(2) 0.01(2) 0.015(16)
N1 0.044(4) 0.025(3) 0.044(4) 0.005(3) 0.015(3) 0.008(3)
N2 0.067(5) 0.028(3) 0.033(4) 0.000(3) 0.006(3) 0.004(3)
N3 0.035(3) 0.033(3) 0.030(3) -0.005(3) 0.005(3) -0.002(3)
N4 0.022(3) 0.026(3) 0.037(3) -0.002(3) 0.003(3) -0.006(2)
N5 0.077(7) 0.122(9) 0.066(6) -0.037(6) 0.006(5) -0.036(6)
N6 0.069(6) 0.096(7) 0.046(5) 0.001(5) -0.016(4) 0.040(5)
N7 0.034(4) 0.019(3) 0.052(4) 0.002(3) 0.009(3) 0.003(3)
N8 0.020(3) 0.020(3) 0.059(4) 0.000(3) 0.002(3) 0.000(2)
N9 0.016(3) 0.018(3) 0.051(4) -0.002(3) 0.001(3) -0.002(2)
N10 0.019(3) 0.019(3) 0.048(4) -0.003(3) 0.002(3) -0.002(2)
N11 0.028(3) 0.030(3) 0.035(3) 0.004(3) 0.009(3) -0.001(3)
N12 0.040(4) 0.035(4) 0.035(4) 0.009(3) 0.012(3) 0.009(3)
N13 0.063(5) 0.038(4) 0.028(4) 0.003(3) 0.006(3) 0.008(3)
N14 0.070(5) 0.034(4) 0.031(4) 0.000(3) -0.003(3) 0.004(3)
N15 0.065(5) 0.033(4) 0.029(4) 0.003(3) -0.001(3) 0.004(3)
N16 0.075(5) 0.037(4) 0.031(4) -0.003(3) 0.008(4) -0.005(4)
N17 0.055(4) 0.032(4) 0.039(4) -0.005(3) 0.014(3) -0.005(3)
N18 0.043(4) 0.030(3) 0.034(3) -0.004(3) 0.013(3) -0.005(3)
N1S 0.075(7) 0.106(8) 0.054(6) -0.007(5) -0.005(5) 0.028(6)
N2S 0.095(9) 0.151(13) 0.070(7) -0.017(8) 0.005(7) -0.036(9)
P1 0.0274(11) 0.0534(14) 0.0622(15) -0.0080(12) 0.0108(10) 0.0103(10)
P2 0.0529(14) 0.0707(17) 0.0424(13) -0.0046(12) 0.0169(11) -0.0241(13)
P3 0.0440(12) 0.0258(10) 0.0373(11) 0.0000(8) -0.0009(9) -0.0014(9)
P4 0.0334(11) 0.0316(11) 0.0466(13) -0.0033(9) 0.0026(9) -0.0090(8)
P5 0.055(2) 0.046(2) 0.068(3) -0.0012(17) -0.0001(18) -0.0231(17)
P6 0.061(2) 0.169(4) 0.129(4) 0.100(3) -0.009(2) -0.033(2)
P5A 0.082(7) 0.055(5) 0.054(5) 0.004(4) 0.029(5) 0.016(5)
Pd1 0.0351(3) 0.0156(2) 0.0340(3) 0.0005(2) 0.0068(2) 0.0012(2)
Pd2 0.0206(2) 0.0152(2) 0.0332(3) -0.00156(19) 0.00236(19) -0.00033(18)
Pd3 0.0560(4) 0.0471(4) 0.0298(3) -0.0012(3) -0.0106(3) 0.0046(3)

loop_
_atom_type_symbol
_atom_type_description
_atom_type_scat_dispersion_real
_atom_type_scat_dispersion_imag
_atom_type_scat_source
C C 0.0033 0.0016 'International Tables Vol C Tables 4.2.6.8 and 6.1.1.4'
H H 0.0000 0.0000 'International Tables Vol C Tables 4.2.6.8 and 6.1.1.4'
N N 0.0061 0.0033 'International Tables Vol C Tables 4.2.6.8 and 6.1.1.4'
O O 0.0106 0.0060 'International Tables Vol C Tables 4.2.6.8 and 6.1.1.4'
F F 0.0171 0.0103 'International Tables Vol C Tables 4.2.6.8 and 6.1.1.4'
P P 0.1023 0.0942 'International Tables Vol C Tables 4.2.6.8 and 6.1.1.4'
Pd Pd -0.9988 1.0072 'International Tables Vol C Tables 4.2.6.8 and 6.1.1.4'

loop_
_geom_angle_atom_site_label_1
_geom_angle_atom_site_label_2
_geom_angle_atom_site_label_3
_geom_angle
N1 C1 H1A 109.5
N1 C1 H1B 109.5
H1A C1 H1B 109.5
N1 C1 H1C 109.5
H1A C1 H1C 109.5
H1B C1 H1C 109.5
N1 C2 H2A 109.5
N1 C2 H2B 109.5
H2A C2 H2B 109.5
N1 C2 H2C 109.5
H2A C2 H2C 109.5
H2B C2 H2C 109.5
C4 C3 N1 111.5(9)
C4 C3 H3A 109.3
N1 C3 H3A 109.3
C4 C3 H3B 109.3
N1 C3 H3B 109.3
H3A C3 H3B 108.0
C3 C4 N2 113.3(8)
C3 C4 H4A 108.9
N2 C4 H4A 108.9
C3 C4 H4B 108.9
N2 C4 H4B 108.9
H4A C4 H4B 107.7
N2 C5 H5A 109.5
N2 C5 H5B 109.5
H5A C5 H5B 109.5
N2 C5 H5C 109.5
H5A C5 H5C 109.5
H5B C5 H5C 109.5
N2 C6 H6A 109.5
N2 C6 H6B 109.5
H6A C6 H6B 109.5
N2 C6 H6C 109.5
H6A C6 H6C 109.5
H6B C6 H6C 109.5
N3 C7 H7A 109.5
N3 C7 H7B 109.5
H7A C7 H7B 109.5
N3 C7 H7C 109.5
H7A C7 H7C 109.5
H7B C7 H7C 109.5
N3 C8 H8A 109.5
N3 C8 H8B 109.5
H8A C8 H8B 109.5
N3 C8 H8C 109.5
H8A C8 H8C 109.5
H8B C8 H8C 109.5
C10 C9 N3 111.6(8)
C10 C9 H9A 109.3
N3 C9 H9A 109.3
C10 C9 H9B 109.3
N3 C9 H9B 109.3
H9A C9 H9B 108.0
C9 C10 N4 110.1(7)
C9 C10 H10A 109.6
N4 C10 H10A 109.6
C9 C10 H10B 109.6
N4 C10 H10B 109.6
H10A C10 H10B 108.2
N4 C11 H11A 109.5
N4 C11 H11B 109.5
H11A C11 H11B 109.5
N4 C11 H11C 109.5
H11A C11 H11C 109.5
H11B C11 H11C 109.5
N4 C12 H12A 109.5
N4 C12 H12B 109.5
H12A C12 H12B 109.5
N4 C12 H12C 109.5
H12A C12 H12C 109.5
H12B C12 H12C 109.5
N5 C13 H13A 109.5
N5 C13 H13B 109.5
H13A C13 H13B 109.5
N5 C13 H13C 109.5
H13A C13 H13C 109.5
H13B C13 H13C 109.5
N5 C14 H14A 109.5
N5 C14 H14B 109.5
H14A C14 H14B 109.5
N5 C14 H14C 109.5
H14A C14 H14C 109.5
H14B C14 H14C 109.5
C16 C15 N5 122.8(12)
C16 C15 C16A 43.7(17)
N5 C15 C16A 121.5(12)
C16 C15 H15A 106.6
N5 C15 H15A 106.6
C16A C15 H15A 65.6
C16 C15 H15B 106.6
N5 C15 H15B 106.6
C16A C15 H15B 131.7
H15A C15 H15B 106.6
C15 C16 N6 92.6(18)
C15 C16 H16A 113.2
N6 C16 H16A 113.2
C15 C16 H16B 113.2
N6 C16 H16B 113.2
H16A C16 H16B 110.5
N6 C17 H17A 109.5
N6 C17 H17B 109.5
N6 C17 H17C 109.5
N6 C18 H18A 109.5
N6 C18 H18B 109.5
H18A C18 H18B 109.5
N6 C18 H18C 109.5
H18A C18 H18C 109.5
H18B C18 H18C 109.5
N7 C19 N8 110.4(6)
N7 C19 H19 124.8
N8 C19 H19 124.8
C21 C20 N7 109.0(7)
C21 C20 H20 125.5
N7 C20 H20 125.5
C20 C21 N8 106.8(7)
C20 C21 H21 126.6
N8 C21 H21 126.6
C23 C22 C27 121.3(7)
C23 C22 N8 120.1(7)
C27 C22 N8 118.5(7)
C22 C23 C24 119.6(7)
C22 C23 H23 120.2
C24 C23 H23 120.2
C23 C24 C25 119.0(7)
C23 C24 H24 120.5
C25 C24 H24 120.5
C26 C25 C24 120.9(6)
C26 C25 N9 119.3(6)
C24 C25 N9 119.8(6)
C27 C26 C25 119.7(7)
C27 C26 H26 120.2
C25 C26 H26 120.2
C26 C27 C22 119.6(7)
C26 C27 H27 120.2
C22 C27 H27 120.2
N10 C28 N9 110.3(6)
N10 C28 H28 124.9
N9 C28 H28 124.9
C30 C29 N10 108.5(6)
C30 C29 H29 125.8
N10 C29 H29 125.8
C29 C30 N9 107.3(6)
C29 C30 H30 126.3
N9 C30 H30 126.3
N11 C31 N12 110.6(6)
N11 C31 H31 124.7
N12 C31 H31 124.7
C33 C32 N12 106.2(7)
C33 C32 H32 126.9
N12 C32 H32 126.9
C32 C33 N11 110.2(7)
C32 C33 H33 124.9
N11 C33 H33 124.9
C35A C34 C39A 123.2(12)
C35A C34 C39B 98.1(13)
C39A C34 C39B 49.9(11)
C35A C34 C35B 46.8(12)
C39A C34 C35B 101.7(13)
C39B C34 C35B 117.5(12)
C35A C34 N12 118.4(9)
C39A C34 N12 118.3(9)
C39B C34 N12 121.2(10)
C35B C34 N12 121.2(10)
C38B C37 C36B 122.7(13)
C38B C37 C38A 48.8(11)
C36B C37 C38A 102.3(14)
C38B C37 C36A 98.6(12)
C36B C37 C36A 47.2(12)
C38A C37 C36A 118.7(11)
C38B C37 N13 119.2(11)
C36B C37 N13 118.1(10)
C38A C37 N13 119.6(9)
C36A C37 N13 121.7(9)
N14 C40 N13 110.9(8)
N14 C40 H40 124.5
N13 C40 H40 124.5
C42 C41 N13 106.4(8)
C42 C41 H41 126.8
N13 C41 H41 126.8
C41 C42 N14 108.7(8)
C41 C42 H42 125.7
N14 C42 H42 125.7
N15 C43 N16 111.4(7)
N15 C43 H43 124.3
N16 C43 H43 124.3
C45 C44 N16 106.2(8)
C45 C44 H44 126.9
N16 C44 H44 126.9
C44 C45 N15 108.7(8)
C44 C45 H45 125.6
N15 C45 H45 125.6
C51A C46 C51B 42.9(13)
C51A C46 C47A 124.1(12)
C51B C46 C47A 98.2(14)
C51A C46 N16 118.2(10)
C51B C46 N16 124.0(12)
C47A C46 N16 117.2(10)
C51A C46 C47B 100.1(15)
C51B C46 C47B 116.2(14)
C47A C46 C47B 56.5(12)
N16 C46 C47B 119.4(10)
C50B C49 C48B 125.2(15)
C50B C49 C50A 42.8(12)
C48B C49 C50A 100.9(14)
C50B C49 C48A 99.1(15)
C48B C49 C48A 55.8(13)
C50A C49 C48A 116.5(12)
C50B C49 N17 119.4(12)
C48B C49 N17 115.0(11)
C50A C49 N17 122.3(11)
C48A C49 N17 121.0(9)
N18 C52 N17 111.0(7)
N18 C52 H52 124.5
N17 C52 H52 124.5
C54 C53 N18 108.4(8)
C54 C53 H53 125.8
N18 C53 H53 125.8
C53 C54 N17 106.8(7)
C53 C54 H54 126.6
N17 C54 H54 126.6
N6 C16A C15 110.1(13)
N6 C16A H16C 109.6
C15 C16A H16C 109.6
N6 C16A H16D 109.6
C15 C16A H16D 109.6
H16C C16A H16D 108.2
N6 C17A H17D 109.5
N6 C17A H17E 109.5
H17D C17A H17E 109.5
N6 C17A H17F 109.5
H17D C17A H17F 109.5
H17E C17A H17F 109.5
C34 C35A C36A 118.6(14)
C34 C35A H35A 120.7
C36A C35A H35A 120.7
C37 C36A C35A 120.7(13)
C37 C36A H36A 119.7
C35A C36A H36A 119.7
C37 C38A C39A 120.5(13)
C37 C38A H38A 119.8
C39A C38A H38A 119.8
C34 C39A C38A 118.3(13)
C34 C39A H39A 120.8
C38A C39A H39A 120.8
C48A C47A C46 116.3(14)
C48A C47A H47A 121.8
C46 C47A H47A 121.8
C47A C48A C49 121.7(13)
C47A C48A H48A 119.1
C49 C48A H48A 119.1
C51A C50A C49 120.5(16)
C51A C50A H50A 119.8
C49 C50A H50A 119.8
C46 C51A C50A 119.8(15)
C46 C51A H51A 120.1
C50A C51A H51A 120.1
C36B C35B C34 121.6(17)
C36B C35B H35B 119.2
C34 C35B H35B 119.2
C37 C36B C35B 118.6(17)
C37 C36B H36B 120.7
C35B C36B H36B 120.7
C37 C38B C39B 119.7(17)
C37 C38B H38B 120.1
C39B C38B H38B 120.1
C34 C39B C38B 119.5(15)
C34 C39B H39B 120.3
C38B C39B H39B 120.3
C48B C47B C46 120.1(16)
C48B C47B H47B 120.0
C46 C47B H47B 120.0
C49 C48B C47B 116.8(16)
C49 C48B H48B 121.6
C47B C48B H48B 121.6
C49 C50B C51B 119(2)
C49 C50B H50B 120.7
C51B C50B H50B 120.7
C50B C51B C46 122.4(19)
C50B C51B H51B 118.8
C46 C51B H51B 118.8
N4E C7E C5S 175(3)
N4F C7F C5S 159(4)
N1S C1S C2S 178.5(15)
C1S C2S H2S1 109.5
C1S C2S H2S2 109.5
H2S1 C2S H2S2 109.5
C1S C2S H2S3 109.5
H2S1 C2S H2S3 109.5
H2S2 C2S H2S3 109.5
N2S C3S C4S 177.1(17)
C3S C4S H4S1 109.5
C3S C4S H4S2 109.5
H4S1 C4S H4S2 109.5
C3S C4S H4S3 109.5
H4S1 C4S H4S3 109.5
H4S2 C4S H4S3 109.5
C7F C5S C7E 138(2)
N3S C6S C8S 168(2)
C6S C8S H8S1 109.5
C6S C8S H8S2 109.5
H8S1 C8S H8S2 109.5
C6S C8S H8S3 109.5
H8S1 C8S H8S3 109.5
H8S2 C8S H8S3 109.5
C10S C9S H9S1 109.5
C10S C9S H9S2 109.5
H9S1 C9S H9S2 109.5
C10S C9S H9S3 109.5
H9S1 C9S H9S3 109.5
H9S2 C9S H9S3 109.5
N5S C10S C9S 163(4)
C2 N1 C3 111.9(8)
C2 N1 C1 107.7(8)
C3 N1 C1 107.4(9)
C2 N1 Pd1 109.2(5)
C3 N1 Pd1 106.6(5)
C1 N1 Pd1 114.1(5)
C6 N2 C5 108.6(8)
C6 N2 C4 108.8(8)
C5 N2 C4 108.9(8)
C6 N2 Pd1 115.9(6)
C5 N2 Pd1 108.5(6)
C4 N2 Pd1 105.8(5)
C8 N3 C7 108.1(7)
C8 N3 C9 107.3(7)
C7 N3 C9 110.5(7)
C8 N3 Pd2 116.1(5)
C7 N3 Pd2 109.3(5)
C9 N3 Pd2 105.4(5)
C11 N4 C12 108.7(7)
C11 N4 C10 110.6(7)
C12 N4 C10 108.6(7)
C11 N4 Pd2 107.5(4)
C12 N4 Pd2 114.8(5)
C10 N4 Pd2 106.6(5)
C14 N5 C13 106.4(14)
C14 N5 C15 113.1(15)
C13 N5 C15 109.2(10)
C14 N5 Pd3 113.5(13)
C13 N5 Pd3 113.2(7)
C15 N5 Pd3 101.4(6)
C16A N6 C18 115.9(14)
C16A N6 C17 68.3(14)
C18 N6 C17 129.7(12)
C16A N6 C17A 106.3(15)
C18 N6 C17A 94.9(13)
C17 N6 C17A 43.2(11)
C16A N6 C16 40.6(14)
C18 N6 C16 84.1(10)
C17 N6 C16 107.9(16)
C17A N6 C16 136.9(15)
C16A N6 Pd3 112.3(8)
C18 N6 Pd3 114.0(6)
C17 N6 Pd3 108.3(9)
C17A N6 Pd3 111.8(11)
C16 N6 Pd3 107.7(9)
C19 N7 C20 106.8(6)
C19 N7 Pd1 128.5(5)
C20 N7 Pd1 124.6(5)
C19 N8 C21 107.1(6)
C19 N8 C22 127.1(6)
C21 N8 C22 125.8(6)
C28 N9 C30 107.1(6)
C28 N9 C25 126.3(6)
C30 N9 C25 126.2(6)
C28 N10 C29 106.9(6)
C28 N10 Pd2 129.1(5)
C29 N10 Pd2 123.4(5)
C31 N11 C33 105.8(6)
C31 N11 Pd2 124.1(5)
C33 N11 Pd2 130.0(5)
C31 N12 C32 107.2(6)
C31 N12 C34 126.1(6)
C32 N12 C34 126.7(6)
C40 N13 C41 107.2(7)
C40 N13 C37 126.1(7)
C41 N13 C37 126.6(7)
C40 N14 C42 106.9(7)
C40 N14 Pd3 126.4(6)
C42 N14 Pd3 126.2(6)
C43 N15 C45 106.2(8)
C43 N15 Pd3 125.8(6)
C45 N15 Pd3 127.6(6)
C43 N16 C44 107.5(7)
C43 N16 C46 126.1(7)
C44 N16 C46 126.3(8)
C52 N17 C54 106.9(7)
C52 N17 C49 125.4(7)
C54 N17 C49 127.7(7)
C52 N18 C53 106.9(7)
C52 N18 Pd1 122.5(5)
C53 N18 Pd1 130.6(6)
C11S C12S H12D 109.5
C11S C12S H12E 109.5
H12D C12S H12E 109.5
C11S C12S H12F 109.5
H12D C12S H12F 109.5
H12E C12S H12F 109.5
C12S C11S N4S 153(4)
F6 P1 F2 90.6(4)
F6 P1 F4 89.4(4)
F2 P1 F4 88.7(4)
F6 P1 F5 89.9(4)
F2 P1 F5 179.2(4)
F4 P1 F5 92.0(4)
F6 P1 F1 90.0(4)
F2 P1 F1 91.3(3)
F4 P1 F1 179.5(5)
F5 P1 F1 88.0(3)
F6 P1 F3 179.6(5)
F2 P1 F3 89.7(3)
F4 P1 F3 90.2(4)
F5 P1 F3 89.8(3)
F1 P1 F3 90.3(4)
F9 P2 F12 178.6(6)
F9 P2 F7 88.5(5)
F12 P2 F7 92.0(6)
F9 P2 F10 92.3(5)
F12 P2 F10 87.1(5)
F7 P2 F10 178.7(5)
F9 P2 F8 92.7(5)
F12 P2 F8 88.6(5)
F7 P2 F8 92.1(5)
F10 P2 F8 88.9(4)
F9 P2 F11 87.8(6)
F12 P2 F11 90.9(6)
F7 P2 F11 87.3(5)
F10 P2 F11 91.7(5)
F8 P2 F11 179.2(6)
F16 P3 F15 90.3(3)
F16 P3 F14 90.3(3)
F15 P3 F14 90.0(3)
F16 P3 F18 90.4(3)
F15 P3 F18 179.2(3)
F14 P3 F18 89.7(3)
F16 P3 F17 90.7(3)
F15 P3 F17 90.4(3)
F14 P3 F17 178.9(3)
F18 P3 F17 89.9(3)
F16 P3 F13 179.6(4)
F15 P3 F13 89.5(3)
F14 P3 F13 89.2(3)
F18 P3 F13 89.7(3)
F17 P3 F13 89.8(3)
F20 P4 F23 177.3(6)
F20 P4 F19 90.2(4)
F23 P4 F19 90.6(5)
F20 P4 F21 89.9(5)
F23 P4 F21 92.6(5)
F19 P4 F21 93.0(4)
F20 P4 F24 90.9(5)
F23 P4 F24 86.6(5)
F19 P4 F24 88.2(4)
F21 P4 F24 178.6(4)
F20 P4 F22 90.5(4)
F23 P4 F22 88.7(4)
F19 P4 F22 178.9(4)
F21 P4 F22 87.9(4)
F24 P4 F22 91.0(4)
F28 P5 F30 99.2(9)
F28 P5 F29 92.3(8)
F30 P5 F29 85.3(7)
F28 P5 F27 78.2(9)
F30 P5 F27 176.3(8)
F29 P5 F27 92.2(8)
F28 P5 F26 91.0(8)
F30 P5 F26 95.9(7)
F29 P5 F26 176.3(10)
F27 P5 F26 86.7(7)
F28 P5 F25 172.7(10)
F30 P5 F25 86.7(10)
F29 P5 F25 92.4(10)
F27 P5 F25 96.1(11)
F26 P5 F25 84.2(9)
F35 P6 F36 94.9(7)
F35 P6 F34 89.3(6)
F36 P6 F34 91.1(7)
F35 P6 F32 176.4(7)
F36 P6 F32 88.4(6)
F34 P6 F32 89.1(6)
F35 P6 F31 91.3(6)
F36 P6 F31 90.7(8)
F34 P6 F31 178.1(10)
F32 P6 F31 90.2(7)
F35 P6 F33 86.9(5)
F36 P6 F33 177.9(7)
F34 P6 F33 90.1(5)
F32 P6 F33 89.9(6)
F31 P6 F33 88.1(8)
F27A P5A F25A 98(2)
F27A P5A F29A 109.2(15)
F25A P5A F29A 95(2)
F27A P5A F28A 82.2(19)
F25A P5A F28A 168.3(18)
F29A P5A F28A 95.7(15)
F27A P5A F26A 75.3(12)
F25A P5A F26A 78.0(19)
F29A P5A F26A 172.7(17)
F28A P5A F26A 90.7(13)
F27A P5A F30A 157.0(17)
F25A P5A F30A 93(2)
F29A P5A F30A 90.0(17)
F28A P5A F30A 84(2)
F26A P5A F30A 86.9(16)
N7 Pd1 N18 88.9(3)
N7 Pd1 N2 92.5(3)
N18 Pd1 N2 175.4(3)
N7 Pd1 N1 176.4(3)
N18 Pd1 N1 92.6(3)
N2 Pd1 N1 86.2(3)
N10 Pd2 N11 89.0(2)
N10 Pd2 N3 93.3(2)
N11 Pd2 N3 175.7(2)
N10 Pd2 N4 174.8(2)
N11 Pd2 N4 92.1(2)
N3 Pd2 N4 86.0(2)
N15 Pd3 N14 87.8(3)
N15 Pd3 N6 91.4(4)
N14 Pd3 N6 179.2(4)
N15 Pd3 N5 179.9(4)
N14 Pd3 N5 92.2(4)
N6 Pd3 N5 88.6(4)

loop_
_geom_bond_atom_site_label_1
_geom_bond_atom_site_label_2
_geom_bond_distance
C1 N1 1.482(12)
C1 H1A 0.9600
C1 H1B 0.9600
C1 H1C 0.9600
C2 N1 1.462(11)
C2 H2A 0.9600
C2 H2B 0.9600
C2 H2C 0.9600
C3 C4 1.448(15)
C3 N1 1.477(11)
C3 H3A 0.9700
C3 H3B 0.9700
C4 N2 1.491(10)
C4 H4A 0.9700
C4 H4B 0.9700
C5 N2 1.488(12)
C5 H5A 0.9600
C5 H5B 0.9600
C5 H5C 0.9600
C6 N2 1.469(13)
C6 H6A 0.9600
C6 H6B 0.9600
C6 H6C 0.9600
C7 N3 1.476(10)
C7 H7A 0.9600
C7 H7B 0.9600
C7 H7C 0.9600
C8 N3 1.470(10)
C8 H8A 0.9600
C8 H8B 0.9600
C8 H8C 0.9600
C9 C10 1.457(13)
C9 N3 1.495(11)
C9 H9A 0.9700
C9 H9B 0.9700
C10 N4 1.501(10)
C10 H10A 0.9700
C10 H10B 0.9700
C11 N4 1.476(9)
C11 H11A 0.9600
C11 H11B 0.9600
C11 H11C 0.9600
C12 N4 1.481(10)
C12 H12A 0.9600
C12 H12B 0.9600
C12 H12C 0.9600
C13 N5 1.483(15)
C13 H13A 0.9600
C13 H13B 0.9600
C13 H13C 0.9600
C14 N5 1.42(3)
C14 H14A 0.9600
C14 H14B 0.9600
C14 H14C 0.9600
C15 C16 1.530(5)
C15 N5 1.545(17)
C15 C16A 1.545(5)
C15 H15A 0.9700
C15 H15B 0.9700
C16 N6 1.76(4)
C16 H16A 0.9700
C16 H16B 0.9700
C17 N6 1.502(5)
C17 H17A 0.9600
C17 H17B 0.9600
C17 H17C 0.9600
C18 N6 1.442(13)
C18 H18A 0.9600
C18 H18B 0.9600
C18 H18C 0.9600
C19 N7 1.328(9)
C19 N8 1.331(9)
C19 H19 0.9300
C20 C21 1.341(11)
C20 N7 1.365(10)
C20 H20 0.9300
C21 N8 1.383(9)
C21 H21 0.9300
C22 C23 1.373(10)
C22 C27 1.375(10)
C22 N8 1.432(9)
C23 C24 1.384(10)
C23 H23 0.9300
C24 C25 1.386(10)
C24 H24 0.9300
C25 C26 1.380(10)
C25 N9 1.428(8)
C26 C27 1.372(10)
C26 H26 0.9300
C27 H27 0.9300
C28 N10 1.313(9)
C28 N9 1.346(9)
C28 H28 0.9300
C29 C30 1.341(10)
C29 N10 1.373(9)
C29 H29 0.9300
C30 N9 1.363(9)
C30 H30 0.9300
C31 N11 1.323(9)
C31 N12 1.338(9)
C31 H31 0.9300
C32 C33 1.329(12)
C32 N12 1.382(10)
C32 H32 0.9300
C33 N11 1.370(9)
C33 H33 0.9300
C34 C35A 1.331(17)
C34 C39A 1.370(16)
C34 C39B 1.38(2)
C34 C35B 1.40(2)
C34 N12 1.438(10)
C37 C38B 1.32(2)
C37 C36B 1.36(2)
C37 C38A 1.381(17)
C37 C36A 1.386(18)
C37 N13 1.439(10)
C40 N14 1.303(10)
C40 N13 1.340(11)
C40 H40 0.9300
C41 C42 1.345(12)
C41 N13 1.384(10)
C41 H41 0.9300
C42 N14 1.382(11)
C42 H42 0.9300
C43 N15 1.312(10)
C43 N16 1.328(11)
C43 H43 0.9300
C44 C45 1.350(13)
C44 N16 1.383(10)
C44 H44 0.9300
C45 N15 1.386(11)
C45 H45 0.9300
C46 C51A 1.29(2)
C46 C51B 1.37(2)
C46 C47A 1.386(18)
C46 N16 1.439(11)
C46 C47B 1.45(2)
C49 C50B 1.30(2)
C49 C48B 1.38(2)
C49 C50A 1.393(19)
C49 C48A 1.41(2)
C49 N17 1.427(10)
C52 N18 1.309(10)
C52 N17 1.348(10)
C52 H52 0.9300
C53 C54 1.363(13)
C53 N18 1.369(10)
C53 H53 0.9300
C54 N17 1.365(11)
C54 H54 0.9300
C16A N6 1.36(2)
C16A H16C 0.9700
C16A H16D 0.9700
C17A N6 1.518(5)
C17A H17D 0.9600
C17A H17E 0.9600
C17A H17F 0.9600
C35A C36A 1.39(2)
C35A H35A 0.9300
C36A H36A 0.9300
C38A C39A 1.39(2)
C38A H38A 0.9300
C39A H39A 0.9300
C47A C48A 1.38(2)
C47A H47A 0.9300
C48A H48A 0.9300
C50A C51A 1.39(3)
C50A H50A 0.9300
C51A H51A 0.9300
C35B C36B 1.36(3)
C35B H35B 0.9300
C36B H36B 0.9300
C38B C39B 1.40(3)
C38B H38B 0.9300
C39B H39B 0.9300
C47B C48B 1.38(3)
C47B H47B 0.9300
C48B H48B 0.9300
C50B C51B 1.37(3)
C50B H50B 0.9300
C51B H51B 0.9300
C7E N4E 1.13(4)
C7E C5S 1.60(3)
C7F N4F 1.17(4)
C7F C5S 1.55(4)
C1S N1S 1.106(13)
C1S C2S 1.457(17)
C2S H2S1 0.9600
C2S H2S2 0.9600
C2S H2S3 0.9600
C3S N2S 1.039(17)
C3S C4S 1.49(2)
C4S H4S1 0.9600
C4S H4S2 0.9600
C4S H4S3 0.9600
C6S N3S 1.42(3)
C6S C8S 1.63(3)
C8S H8S1 0.9600
C8S H8S2 0.9600
C8S H8S3 0.9600
C9S C10S 1.44(4)
C9S H9S1 0.9600
C9S H9S2 0.9600
C9S H9S3 0.9600
C10S N5S 1.28(4)
F1 P1 1.587(6)
F2 P1 1.572(6)
F3 P1 1.594(6)
F4 P1 1.580(6)
F5 P1 1.586(6)
F6 P1 1.565(7)
F7 P2 1.559(7)
F8 P2 1.567(7)
F9 P2 1.532(8)
F10 P2 1.562(7)
F11 P2 1.578(7)
F12 P2 1.554(9)
F13 P3 1.608(6)
F14 P3 1.594(5)
F15 P3 1.589(5)
F16 P3 1.584(6)
F17 P3 1.596(5)
F18 P3 1.594(5)
F19 P4 1.562(6)
F20 P4 1.543(7)
F21 P4 1.575(6)
F22 P4 1.582(6)
F23 P4 1.559(7)
F24 P4 1.579(6)
F25 P5 1.577(14)
F26 P5 1.570(12)
F27 P5 1.547(12)
F28 P5 1.445(11)
F29 P5 1.542(12)
F30 P5 1.517(10)
F31 P6 1.577(11)
F32 P6 1.566(11)
F33 P6 1.600(12)
F34 P6 1.556(8)
F35 P6 1.530(9)
F36 P6 1.532(12)
F25A P5A 1.52(3)
F26A P5A 1.57(2)
F27A P5A 1.427(10)
F28A P5A 1.54(3)
F29A P5A 1.53(2)
F30A P5A 1.60(3)
N1 Pd1 2.054(6)
N2 Pd1 2.048(7)
N3 Pd2 2.047(6)
N4 Pd2 2.060(6)
N5 Pd3 2.065(9)
N6 Pd3 2.060(8)
N7 Pd1 2.023(6)
N10 Pd2 2.016(5)
N11 Pd2 2.025(6)
N14 Pd3 2.023(7)
N15 Pd3 2.018(7)
N18 Pd1 2.030(6)
N4S C11S 1.53(6)
C12S C11S 1.18(4)
C12S H12D 0.9600
C12S H12E 0.9600
C12S H12F 0.9600

loop_
_geom_torsion_atom_site_label_1
_geom_torsion_atom_site_label_2
_geom_torsion_atom_site_label_3
_geom_torsion_atom_site_label_4
_geom_torsion
N1 C3 C4 N2 -47.2(14)
N3 C9 C10 N4 51.6(11)
N5 C15 C16 N6 57(2)
C16A C15 C16 N6 -45.8(18)
N7 C20 C21 N8 0.2(11)
C27 C22 C23 C24 -0.4(12)
N8 C22 C23 C24 -177.3(7)
C22 C23 C24 C25 0.2(12)
C23 C24 C25 C26 -0.2(12)
C23 C24 C25 N9 179.0(7)
C24 C25 C26 C27 0.4(12)
N9 C25 C26 C27 -178.8(7)
C25 C26 C27 C22 -0.6(12)
C23 C22 C27 C26 0.6(12)
N8 C22 C27 C26 177.6(7)
N10 C29 C30 N9 0.1(10)
N12 C32 C33 N11 0.3(11)
N13 C41 C42 N14 0.5(10)
N16 C44 C45 N15 0.7(11)
N18 C53 C54 N17 -1.1(11)
C16 C15 C16A N6 80(3)
N5 C15 C16A N6 -26(3)
C39A C34 C35A C36A 2(3)
C39B C34 C35A C36A 49(2)
C35B C34 C35A C36A -71(2)
N12 C34 C35A C36A -178.7(15)
C38B C37 C36A C35A -49(2)
C36B C37 C36A C35A 79(2)
C38A C37 C36A C35A -1(3)
N13 C37 C36A C35A 179.1(15)
C34 C35A C36A C37 -1(3)
C38B C37 C38A C39A 77(2)
C36B C37 C38A C39A -46(2)
C36A C37 C38A C39A 2(3)
N13 C37 C38A C39A -178.3(15)
C35A C34 C39A C38A -2(3)
C39B C34 C39A C38A -72(2)
C35B C34 C39A C38A 44(2)
N12 C34 C39A C38A 179.4(15)
C37 C38A C39A C34 -1(3)
C51A C46 C47A C48A -9(3)
C51B C46 C47A C48A -46(2)
N16 C46 C47A C48A 178.6(14)
C47B C46 C47A C48A 69.8(18)
C46 C47A C48A C49 0(3)
C50B C49 C48A C47A 49(2)
C48B C49 C48A C47A -77(2)
C50A C49 C48A C47A 8(3)
N17 C49 C48A C47A -178.1(15)
C50B C49 C50A C51A -81(3)
C48B C49 C50A C51A 50(3)
C48A C49 C50A C51A -8(3)
N17 C49 C50A C51A 178.6(18)
C51B C46 C51A C50A 71(2)
C47A C46 C51A C50A 10(3)
N16 C46 C51A C50A -178.1(18)
C47B C46 C51A C50A -47(3)
C49 C50A C51A C46 -1(4)
C35A C34 C35B C36B 81(3)
C39A C34 C35B C36B -44(3)
C39B C34 C35B C36B 6(3)
N12 C34 C35B C36B -178(2)
C38B C37 C36B C35B -2(3)
C38A C37 C36B C35B 46(3)
C36A C37 C36B C35B -72(2)
N13 C37 C36B C35B 179.7(19)
C34 C35B C36B C37 -2(4)
C36B C37 C38B C39B 2(3)
C38A C37 C38B C39B -75(2)
C36A C37 C38B C39B 46(2)
N13 C37 C38B C39B 180.0(16)
C35A C34 C39B C38B -52(2)
C39A C34 C39B C38B 76(2)
C35B C34 C39B C38B -7(3)
N12 C34 C39B C38B 178.0(16)
C37 C38B C39B C34 2(3)
C51A C46 C47B C48B 50(3)
C51B C46 C47B C48B 8(3)
C47A C46 C47B C48B -74(2)
N16 C46 C47B C48B -179.4(19)
C50B C49 C48B C47B -5(3)
C50A C49 C48B C47B -44(3)
C48A C49 C48B C47B 70(2)
N17 C49 C48B C47B -177.9(18)
C46 C47B C48B C49 -3(3)
C48B C49 C50B C51B 7(4)
C50A C49 C50B C51B 73(3)
C48A C49 C50B C51B -47(3)
N17 C49 C50B C51B 179.6(19)
C49 C50B C51B C46 -1(4)
C51A C46 C51B C50B -82(3)
C47A C46 C51B C50B 51(3)
N16 C46 C51B C50B -178(2)
C47B C46 C51B C50B -6(3)
N4F C7F C5S C7E -9(11)
N4E C7E C5S C7F -133(34)
C4 C3 N1 C2 -84.3(11)
C4 C3 N1 C1 157.7(9)
C4 C3 N1 Pd1 35.0(11)
C3 C4 N2 C6 158.4(10)
C3 C4 N2 C5 -83.4(11)
C3 C4 N2 Pd1 33.1(11)
C10 C9 N3 C8 -164.3(8)
C10 C9 N3 C7 78.1(10)
C10 C9 N3 Pd2 -40.0(9)
C9 C10 N4 C11 81.6(9)
C9 C10 N4 C12 -159.3(8)
C9 C10 N4 Pd2 -35.0(9)
C16 C15 N5 C14 -162(3)
C16A C15 N5 C14 -110(2)
C16 C15 N5 C13 79(2)
C16A C15 N5 C13 131.3(17)
C16 C15 N5 Pd3 -40(2)
C16A C15 N5 Pd3 11.6(18)
C15 C16A N6 C18 -107.4(16)
C15 C16A N6 C17 128(2)
C15 C16A N6 C17A 148.6(18)
C15 C16A N6 C16 -65.4(12)
C15 C16A N6 Pd3 26(2)
C15 C16 N6 C16A 59.7(11)
C15 C16 N6 C18 -157.6(16)
C15 C16 N6 C17 72.5(18)
C15 C16 N6 C17A 112(2)
C15 C16 N6 Pd3 -44.2(17)
N8 C19 N7 C20 1.2(9)
N8 C19 N7 Pd1 177.2(5)
C21 C20 N7 C19 -0.8(10)
C21 C20 N7 Pd1 -177.1(6)
N7 C19 N8 C21 -1.1(9)
N7 C19 N8 C22 179.6(7)
C20 C21 N8 C19 0.5(10)
C20 C21 N8 C22 179.9(8)
C23 C22 N8 C19 -41.0(12)
C27 C22 N8 C19 142.0(8)
C23 C22 N8 C21 139.8(9)
C27 C22 N8 C21 -37.2(12)
N10 C28 N9 C30 1.2(9)
N10 C28 N9 C25 173.5(7)
C29 C30 N9 C28 -0.8(9)
C29 C30 N9 C25 -173.1(7)
C26 C25 N9 C28 -131.5(8)
C24 C25 N9 C28 49.3(11)
C26 C25 N9 C30 39.4(11)
C24 C25 N9 C30 -139.8(8)
N9 C28 N10 C29 -1.1(9)
N9 C28 N10 Pd2 -172.6(5)
C30 C29 N10 C28 0.6(9)
C30 C29 N10 Pd2 172.7(6)
N12 C31 N11 C33 0.0(9)
N12 C31 N11 Pd2 -177.9(5)
C32 C33 N11 C31 -0.2(10)
C32 C33 N11 Pd2 177.6(6)
N11 C31 N12 C32 0.1(9)
N11 C31 N12 C34 -178.7(7)
C33 C32 N12 C31 -0.2(10)
C33 C32 N12 C34 178.6(8)
C35A C34 N12 C31 -154.8(14)
C39A C34 N12 C31 24.2(15)
C39B C34 N12 C31 -33.9(16)
C35B C34 N12 C31 150.8(16)
C35A C34 N12 C32 26.6(17)
C39A C34 N12 C32 -154.3(12)
C39B C34 N12 C32 147.5(13)
C35B C34 N12 C32 -27.8(19)
N14 C40 N13 C41 1.1(10)
N14 C40 N13 C37 177.9(8)
C42 C41 N13 C40 -0.9(10)
C42 C41 N13 C37 -177.8(8)
C38B C37 N13 C40 30.8(17)
C36B C37 N13 C40 -151.2(15)
C38A C37 N13 C40 -25.7(17)
C36A C37 N13 C40 153.9(13)
C38B C37 N13 C41 -152.9(14)
C36B C37 N13 C41 25.0(18)
C38A C37 N13 C41 150.6(14)
C36A C37 N13 C41 -29.8(17)
N13 C40 N14 C42 -0.8(10)
N13 C40 N14 Pd3 -172.6(6)
C41 C42 N14 C40 0.2(10)
C41 C42 N14 Pd3 172.0(6)
N16 C43 N15 C45 2.1(10)
N16 C43 N15 Pd3 174.7(6)
C44 C45 N15 C43 -1.7(10)
C44 C45 N15 Pd3 -174.1(6)
N15 C43 N16 C44 -1.7(11)
N15 C43 N16 C46 -178.1(8)
C45 C44 N16 C43 0.5(11)
C45 C44 N16 C46 176.9(9)
C51A C46 N16 C43 156.2(16)
C51B C46 N16 C43 -153.6(17)
C47A C46 N16 C43 -30.9(16)
C47B C46 N16 C43 34.1(18)
C51A C46 N16 C44 -20(2)
C51B C46 N16 C44 31(2)
C47A C46 N16 C44 153.4(13)
C47B C46 N16 C44 -141.6(15)
N18 C52 N17 C54 0.0(10)
N18 C52 N17 C49 178.9(8)
C53 C54 N17 C52 0.7(10)
C53 C54 N17 C49 -178.2(8)
C50B C49 N17 C52 158.3(17)
C48B C49 N17 C52 -28.8(17)
C50A C49 N17 C52 -151.6(15)
C48A C49 N17 C52 34.9(16)
C50B C49 N17 C54 -23(2)
C48B C49 N17 C54 149.9(14)
C50A C49 N17 C54 27.1(19)
C48A C49 N17 C54 -146.5(13)
N17 C52 N18 C53 -0.6(9)
N17 C52 N18 Pd1 -179.6(5)
C54 C53 N18 C52 1.1(10)
C54 C53 N18 Pd1 180.0(6)
C19 N7 Pd1 N18 -89.8(7)
C20 N7 Pd1 N18 85.6(7)
C19 N7 Pd1 N2 85.8(7)
C20 N7 Pd1 N2 -98.8(7)
C19 N7 Pd1 N1 154(4)
C20 N7 Pd1 N1 -30(4)
C52 N18 Pd1 N7 84.2(6)
C53 N18 Pd1 N7 -94.5(7)
C52 N18 Pd1 N2 -24(3)
C53 N18 Pd1 N2 157(3)
C52 N18 Pd1 N1 -99.0(6)
C53 N18 Pd1 N1 82.3(8)
C6 N2 Pd1 N7 46.0(7)
C5 N2 Pd1 N7 -76.5(6)
C4 N2 Pd1 N7 166.7(6)
C6 N2 Pd1 N18 154(3)
C5 N2 Pd1 N18 31(3)
C4 N2 Pd1 N18 -85(3)
C6 N2 Pd1 N1 -130.7(7)
C5 N2 Pd1 N1 106.8(7)
C4 N2 Pd1 N1 -10.0(6)
C2 N1 Pd1 N7 39(4)
C3 N1 Pd1 N7 -82(4)
C1 N1 Pd1 N7 160(4)
C2 N1 Pd1 N18 -76.4(7)
C3 N1 Pd1 N18 162.5(7)
C1 N1 Pd1 N18 44.1(7)
C2 N1 Pd1 N2 108.1(7)
C3 N1 Pd1 N2 -13.0(7)
C1 N1 Pd1 N2 -131.4(7)
C28 N10 Pd2 N11 79.8(7)
C29 N10 Pd2 N11 -90.4(6)
C28 N10 Pd2 N3 -96.5(7)
C29 N10 Pd2 N3 93.2(6)
C28 N10 Pd2 N4 -178(100)
C29 N10 Pd2 N4 12(3)
C31 N11 Pd2 N10 -89.3(6)
C33 N11 Pd2 N10 93.3(7)
C31 N11 Pd2 N3 32(4)
C33 N11 Pd2 N3 -145(3)
C31 N11 Pd2 N4 95.8(6)
C33 N11 Pd2 N4 -81.6(7)
C8 N3 Pd2 N10 -41.0(6)
C7 N3 Pd2 N10 81.6(6)
C9 N3 Pd2 N10 -159.6(6)
C8 N3 Pd2 N11 -162(3)
C7 N3 Pd2 N11 -40(3)
C9 N3 Pd2 N11 79(3)
C8 N3 Pd2 N4 133.8(6)
C7 N3 Pd2 N4 -103.6(6)
C9 N3 Pd2 N4 15.2(6)
C11 N4 Pd2 N10 -27(3)
C12 N4 Pd2 N10 -148(3)
C10 N4 Pd2 N10 92(3)
C11 N4 Pd2 N11 75.4(5)
C12 N4 Pd2 N11 -45.6(6)
C10 N4 Pd2 N11 -166.0(5)
C11 N4 Pd2 N3 -108.5(5)
C12 N4 Pd2 N3 130.5(6)
C10 N4 Pd2 N3 10.2(5)
C43 N15 Pd3 N14 -92.5(7)
C45 N15 Pd3 N14 78.5(7)
C43 N15 Pd3 N6 87.4(7)
C45 N15 Pd3 N6 -101.6(8)
C43 N15 Pd3 N5 0(100)
C45 N15 Pd3 N5 171(100)
C40 N14 Pd3 N15 95.6(8)
C42 N14 Pd3 N15 -74.7(7)
C40 N14 Pd3 N6 84(22)
C42 N14 Pd3 N6 -86(22)
C40 N14 Pd3 N5 -84.4(8)
C42 N14 Pd3 N5 105.4(8)
C16A N6 Pd3 N15 162.5(14)
C18 N6 Pd3 N15 -63.0(8)
C17 N6 Pd3 N15 89.1(11)
C17A N6 Pd3 N15 43.1(13)
C16 N6 Pd3 N15 -154.5(12)
C16A N6 Pd3 N14 174(100)
C18 N6 Pd3 N14 -51(22)
C17 N6 Pd3 N14 101(21)
C17A N6 Pd3 N14 55(22)
C16 N6 Pd3 N14 -143(21)
C16A N6 Pd3 N5 -17.5(14)
C18 N6 Pd3 N5 116.9(8)
C17 N6 Pd3 N5 -90.9(11)
C17A N6 Pd3 N5 -136.9(13)
C16 N6 Pd3 N5 25.5(12)
C14 N5 Pd3 N15 -148(100)
C13 N5 Pd3 N15 -27(100)
C15 N5 Pd3 N15 90(100)
C14 N5 Pd3 N14 -55.9(14)
C13 N5 Pd3 N14 65.5(8)
C15 N5 Pd3 N14 -177.6(8)
C14 N5 Pd3 N6 124.2(14)
C13 N5 Pd3 N6 -114.3(8)
C15 N5 Pd3 N6 2.6(8)
